data_7123923
loop_
_publ_author_name
'Liu, Yu-Ling'
'Lu, Si-Qi'
'Tang, Yuan-Yuan'
'Chen, Xiao-Gang'
'Gao, Ji-Xing'
'Li, Hao-Jie'
'Xiong, Ren-Gen'

_publ_section_title
;
 Fluorination observed Tc increase of 110 K is challenging
 hydrogen-deuterium isotope effect
;
_journal_name_full 'Chemical Communications'
_journal_paper_doi 10.1039/C9CC04658E
_journal_year 2019
_chemical_formula_moiety 'I3 Pb, C7 H14 F N2'
_chemical_formula_sum 'C7 H14 F I3 N2 Pb'
_chemical_formula_weight 733.10
_space_group_crystal_system orthorhombic
_space_group_IT_number 61
_space_group_name_Hall '-P 2ac 2ab'
_space_group_name_H-M_alt 'P b c a'
_symmetry_space_group_name_Hall '-P 2ac 2ab'
_symmetry_space_group_name_H-M 'P b c a'
_atom_sites_solution_hydrogens geom
_audit_creation_method SHELXL-2014/7
_audit_update_record
;
2019-06-17 deposited with the CCDC.    2019-07-29 downloaded from the CCDC.
;
_cell_angle_alpha 90
_cell_angle_beta 90
_cell_angle_gamma 90
_cell_formula_units_Z 8
_cell_length_a 17.4558(5)
_cell_length_b 8.0494(2)
_cell_length_c 21.4892(5)
_cell_measurement_reflns_used 9372
_cell_measurement_temperature 293(2)
_cell_measurement_theta_max 30.2450
_cell_measurement_theta_min 2.8500
_cell_volume 3019.42(13)
_computing_cell_refinement 'CrysAlisPro 1.171.40.14e (Rigaku OD, 2018)'
_computing_data_collection 'CrysAlisPro 1.171.40.14e (Rigaku OD, 2018)'
_computing_data_reduction 'CrysAlisPro 1.171.40.14e (Rigaku OD, 2018)'
_computing_molecular_graphics 'Bruker SHELXTL'
_computing_publication_material 'Bruker SHELXTL'
_computing_structure_refinement 'SHELXL-2014/7 (Sheldrick, 2014)'
_diffrn_ambient_temperature 293(2)
_diffrn_measured_fraction_theta_full 0.996
_diffrn_measured_fraction_theta_max 0.825
_diffrn_measurement_device_type 'XtaLAB Synergy R, DW system, HyPix'
_diffrn_measurement_method \w
_diffrn_radiation_type MoK\a
_diffrn_radiation_wavelength 0.71073
_diffrn_reflns_av_R_equivalents 0.0329
_diffrn_reflns_av_unetI/netI 0.0282
_diffrn_reflns_Laue_measured_fraction_full 0.996
_diffrn_reflns_Laue_measured_fraction_max 0.825
_diffrn_reflns_limit_h_max 21
_diffrn_reflns_limit_h_min -20
_diffrn_reflns_limit_k_max 11
_diffrn_reflns_limit_k_min -9
_diffrn_reflns_limit_l_max 26
_diffrn_reflns_limit_l_min -30
_diffrn_reflns_number 16409
_diffrn_reflns_point_group_measured_fraction_full 0.996
_diffrn_reflns_point_group_measured_fraction_max 0.825
_diffrn_reflns_theta_full 25.242
_diffrn_reflns_theta_max 30.688
_diffrn_reflns_theta_min 2.944
_diffrn_source 'Rotating-anode X-ray tube'
_exptl_absorpt_coefficient_mu 17.293
_exptl_absorpt_correction_T_max 0.031
_exptl_absorpt_correction_T_min 0.022
_exptl_absorpt_correction_type multi-scan
_exptl_absorpt_process_details 'CrysAlisPro 1.171.40.14e (Rigaku OD, 2018)'
_exptl_crystal_colour Pale-yellow
_exptl_crystal_density_diffrn 3.225
_exptl_crystal_density_method 'not measured'
_exptl_crystal_description Block
_exptl_crystal_F_000 2560
_exptl_crystal_size_max 0.3
_exptl_crystal_size_mid 0.2
_exptl_crystal_size_min 0.2
_refine_diff_density_max 1.047
_refine_diff_density_min -0.873
_refine_diff_density_rms 0.165
_refine_ls_extinction_coef 0.00085(3)
_refine_ls_extinction_expression Fc^*^=kFc[1+0.001xFc^2^\l^3^/sin(2\q)]^-1/4^
_refine_ls_extinction_method 'SHELXL-2014/7 (Sheldrick 2014'
_refine_ls_goodness_of_fit_ref 1.069
_refine_ls_hydrogen_treatment constr
_refine_ls_matrix_type full
_refine_ls_number_parameters 128
_refine_ls_number_reflns 3862
_refine_ls_number_restraints 0
_refine_ls_restrained_S_all 1.069
_refine_ls_R_factor_all 0.0391
_refine_ls_R_factor_gt 0.0286
_refine_ls_shift/su_max 0.001
_refine_ls_shift/su_mean 0.000
_refine_ls_structure_factor_coef Fsqd
_refine_ls_weighting_details 'w=1/[\s^2^(Fo^2^)+(0.0286P)^2^+4.2605P] where P=(Fo^2^+2Fc^2^)/3'
_refine_ls_weighting_scheme calc
_refine_ls_wR_factor_gt 0.0624
_refine_ls_wR_factor_ref 0.0647
_reflns_Friedel_coverage 0.000
_reflns_number_gt 3182
_reflns_number_total 3862
_reflns_threshold_expression 'I > 2\s(I)'
_cod_data_source_file c9cc04658e2.cif
_cod_data_source_block n-FMDABCO_293K
_cod_depositor_comments
;
The following automatic conversions were performed:

'_exptl_absorpt_correction_type' value 'Multi-scan' changed to
'multi-scan' according to
/home/data/users/saulius/crontab/automatic-downloads/rss-feeds/RSC/lib/dictionaries/cif_core.dic
dictionary named 'cif_core.dic' version 2.4.2 from 2011-04-26.

Automatic conversion script
Id: cif_fix_values 4973 2017-02-22 13:04:09Z antanas 
;
_cod_database_code 7123923
_shelx_shelxl_version_number 2014/7
_shelx_space_group_comment
;
The symmetry employed for this shelxl refinement is uniquely defined
by the following loop, which should always be used as a source of
symmetry information in preference to the above space-group names.
They are only intended as comments.
;

loop_
_space_group_symop_operation_xyz
'x, y, z'
'-x+1/2, -y, z+1/2'
'-x, y+1/2, -z+1/2'
'x+1/2, -y+1/2, -z'
'-x, -y, -z'
'x-1/2, y, -z-1/2'
'x, -y-1/2, z-1/2'
'-x-1/2, y-1/2, z'

loop_
_atom_site_label
_atom_site_type_symbol
_atom_site_fract_x
_atom_site_fract_y
_atom_site_fract_z
_atom_site_U_iso_or_equiv
_atom_site_adp_type
_atom_site_occupancy
_atom_site_site_symmetry_order
_atom_site_calc_flag
_atom_site_refinement_flags_posn
_atom_site_refinement_flags_adp
Pb1 Pb 0.25002(2) 0.41051(2) 0.40412(2) 0.03466(8) Uani 1 1 d . .
I1 I 0.19420(2) 0.16387(4) 0.29791(2) 0.04350(10) Uani 1 1 d . .
I2 I 0.10388(2) 0.64341(4) 0.41323(2) 0.04099(10) Uani 1 1 d . .
I3 I 0.16861(2) 0.15972(4) 0.50210(2) 0.04725(11) Uani 1 1 d . .
N1 N 0.9025(2) 0.3018(4) 0.36674(17) 0.0317(8) Uani 1 1 d . .
F1 F 0.8283(2) 0.5377(5) 0.36698(18) 0.0787(12) Uani 1 1 d . .
N2 N 0.9471(3) 0.0443(6) 0.3088(2) 0.0586(13) Uani 1 1 d . .
C4 C 0.9422(4) 0.3505(6) 0.3081(2) 0.0515(14) Uani 1 1 d . .
H4A H 0.9875 0.4153 0.3176 0.062 Uiso 1 1 calc R U
H4B H 0.9084 0.4177 0.2826 0.062 Uiso 1 1 calc R U
C1 C 0.8782(3) 0.4521(7) 0.4024(2) 0.0514(14) Uani 1 1 d . .
H1A H 0.8540 0.4193 0.4411 0.062 Uiso 1 1 calc R U
H1B H 0.9223 0.5205 0.4121 0.062 Uiso 1 1 calc R U
C6 C 0.9578(3) 0.2061(7) 0.4065(2) 0.0474(12) Uani 1 1 d . .
H6A H 0.9329 0.1707 0.4446 0.057 Uiso 1 1 calc R U
H6B H 1.0012 0.2756 0.4174 0.057 Uiso 1 1 calc R U
C2 C 0.8354(3) 0.1927(7) 0.3522(3) 0.0556(15) Uani 1 1 d . .
H2A H 0.7999 0.2512 0.3253 0.067 Uiso 1 1 calc R U
H2B H 0.8088 0.1639 0.3903 0.067 Uiso 1 1 calc R U
C7 C 0.9851(3) 0.0538(7) 0.3694(3) 0.0520(14) Uani 1 1 d . .
H7A H 1.0401 0.0605 0.3633 0.062 Uiso 1 1 calc R U
H7B H 0.9743 -0.0463 0.3929 0.062 Uiso 1 1 calc R U
C5 C 0.9645(4) 0.1929(8) 0.2733(3) 0.0616(16) Uani 1 1 d . .
H5A H 0.9372 0.1890 0.2340 0.074 Uiso 1 1 calc R U
H5B H 1.0189 0.1957 0.2643 0.074 Uiso 1 1 calc R U
C3 C 0.8636(4) 0.0363(8) 0.3203(4) 0.0698(18) Uani 1 1 d . .
H3A H 0.8521 -0.0593 0.3461 0.084 Uiso 1 1 calc R U
H3B H 0.8369 0.0227 0.2810 0.084 Uiso 1 1 calc R U

loop_
_atom_site_aniso_label
_atom_site_aniso_U_11
_atom_site_aniso_U_22
_atom_site_aniso_U_33
_atom_site_aniso_U_23
_atom_site_aniso_U_13
_atom_site_aniso_U_12
Pb1 0.04084(13) 0.02600(11) 0.03714(11) -0.00037(7) -0.00054(8) -0.00001(6)
I1 0.0532(2) 0.04127(18) 0.03606(17) 0.00024(13) -0.00955(14) -0.00214(14)
I2 0.03410(18) 0.03930(17) 0.0496(2) 0.00048(14) -0.00236(14) 0.00154(12)
I3 0.0617(2) 0.03743(18) 0.04267(19) 0.00038(14) 0.01625(16) 0.00059(14)
N1 0.032(2) 0.0319(18) 0.0314(19) -0.0021(16) -0.0014(15) 0.0037(15)
F1 0.095(3) 0.071(2) 0.070(2) -0.012(2) -0.011(2) 0.050(2)
N2 0.063(3) 0.049(3) 0.064(3) -0.012(2) 0.000(3) 0.017(2)
C4 0.061(4) 0.053(3) 0.040(3) 0.017(2) 0.012(3) 0.010(3)
C1 0.061(4) 0.050(3) 0.043(3) -0.009(2) -0.002(2) 0.018(3)
C6 0.047(3) 0.055(3) 0.039(3) 0.008(2) -0.014(2) 0.005(2)
C2 0.031(3) 0.067(4) 0.068(4) -0.019(3) -0.003(3) -0.010(2)
C7 0.050(3) 0.047(3) 0.059(3) 0.010(3) 0.004(3) 0.019(2)
C5 0.069(4) 0.079(4) 0.037(3) -0.001(3) 0.009(3) 0.023(3)
C3 0.064(4) 0.056(3) 0.090(5) -0.022(4) -0.014(4) -0.009(3)

loop_
_atom_type_symbol
_atom_type_description
_atom_type_scat_dispersion_real
_atom_type_scat_dispersion_imag
_atom_type_scat_source
C C 0.0033 0.0016 'International Tables Vol C Tables 4.2.6.8 and 6.1.1.4'
H H 0.0000 0.0000 'International Tables Vol C Tables 4.2.6.8 and 6.1.1.4'
N N 0.0061 0.0033 'International Tables Vol C Tables 4.2.6.8 and 6.1.1.4'
F F 0.0171 0.0103 'International Tables Vol C Tables 4.2.6.8 and 6.1.1.4'
I I -0.4742 1.8119 'International Tables Vol C Tables 4.2.6.8 and 6.1.1.4'
Pb Pb -3.3944 10.1111 'International Tables Vol C Tables 4.2.6.8 and 6.1.1.4'

loop_
_geom_angle_atom_site_label_1
_geom_angle_atom_site_label_2
_geom_angle_atom_site_label_3
_geom_angle
_geom_angle_site_symmetry_1
_geom_angle_site_symmetry_3
I2 Pb1 I1 99.613(10) . .
I2 Pb1 I1 84.976(10) . 8_665
I1 Pb1 I1 88.813(11) . 8_665
I2 Pb1 I3 86.930(10) . 8_665
I1 Pb1 I3 171.476(12) . 8_665
I1 Pb1 I3 86.311(10) 8_665 8_665
I2 Pb1 I3 88.594(10) . .
I1 Pb1 I3 86.740(10) . .
I1 Pb1 I3 171.471(12) 8_665 .
I3 Pb1 I3 98.954(13) 8_665 .
I2 Pb1 I2 172.117(13) . 8_655
I1 Pb1 I2 82.772(9) . 8_655
I1 Pb1 I2 102.636(10) 8_665 8_655
I3 Pb1 I2 91.472(10) 8_665 8_655
I3 Pb1 I2 84.026(9) . 8_655
Pb1 I1 Pb1 78.075(8) . 8_655
Pb1 I2 Pb1 76.279(7) . 8_665
Pb1 I3 Pb1 76.776(8) 8_655 .
C4 N1 C1 110.7(4) . .
C4 N1 C2 110.0(4) . .
C1 N1 C2 111.0(4) . .
C4 N1 C6 108.5(4) . .
C1 N1 C6 107.9(4) . .
C2 N1 C6 108.7(4) . .
C5 N2 C7 109.3(5) . .
C5 N2 C3 109.2(5) . .
C7 N2 C3 107.5(5) . .
N1 C4 C5 108.3(4) . .
F1 C1 N1 108.0(4) . .
N1 C6 C7 108.3(4) . .
N1 C2 C3 109.1(4) . .
N2 C7 C6 111.3(4) . .
N2 C5 C4 112.0(4) . .
N2 C3 C2 111.0(5) . .

loop_
_geom_bond_atom_site_label_1
_geom_bond_atom_site_label_2
_geom_bond_distance
_geom_bond_site_symmetry_2
Pb1 I2 3.1718(4) .
Pb1 I1 3.1780(4) .
Pb1 I1 3.2120(4) 8_665
Pb1 I3 3.2365(4) 8_665
Pb1 I3 3.2447(4) .
Pb1 I2 3.3414(4) 8_655
I1 Pb1 3.2120(4) 8_655
I2 Pb1 3.3414(4) 8_665
I3 Pb1 3.2366(4) 8_655
N1 C4 1.490(6) .
N1 C1 1.494(6) .
N1 C2 1.497(6) .
N1 C6 1.502(6) .
F1 C1 1.346(6) .
N2 C5 1.451(8) .
N2 C7 1.463(7) .
N2 C3 1.481(8) .
C4 C5 1.523(7) .
C6 C7 1.538(8) .
C2 C3 1.516(8) .
